data_7718784
loop_
_publ_author_name
'Koshenskova, Kseniya A.'
'Tigai, Yana A.'
'Nebykov, Denis N.'
'Lagutina, Anastasia V.'
'Mokhov, Vladimir M.'
'Dolgushin, Fedor M.'
'Razvorotneva, Lada S.'
'Efimov, Nikolay N.'
'Babeshkin, Konstantin A.'
'Gogoleva, Natalia V.'
'Imshennik, Vladimir K.'
'Novichikhin, Sergey V.'
'Eremenko, Igor L.'
'Lutsenko, Irina A.'

_publ_section_title
;
 Trinuclear [FeIII2-Mg<sup>II</sup>] compounds with aminopyridines as
 precursors for supported C&#xe001;C bond hydrogenation catalysts at
 atmospheric pressure in a plug-flow reactor.
;
_journal_issue 23
_journal_name_full 'Dalton transactions (Cambridge, England : 2003)'
_journal_page_first 9329
_journal_page_last 9337
_journal_paper_doi 10.1039/d5dt00653h
_journal_volume 54
_journal_year 2025
_chemical_formula_moiety 'C35 H62 Fe2 Mg N2 O14, 1.5(C2 H3 N)'
_chemical_formula_sum 'C38 H66.5 Fe2 Mg N3.5 O14'
_chemical_formula_weight 932.45
_space_group_crystal_system monoclinic
_space_group_IT_number 14
_space_group_name_Hall '-P 2yn'
_space_group_name_H-M_alt 'P 1 21/n 1'
_atom_sites_solution_hydrogens mixed
_audit_creation_date 2024-10-11
_audit_creation_method
;
Olex2 1.3
(compiled 2020.11.12 svn.r5f609507 for OlexSys, GUI svn.r6272)
;
_audit_update_record
;
2025-03-08 deposited with the CCDC.	2025-05-09 downloaded from the CCDC.
;
_cell_angle_alpha 90
_cell_angle_beta 101.078(10)
_cell_angle_gamma 90
_cell_formula_units_Z 4
_cell_length_a 13.358(4)
_cell_length_b 28.564(8)
_cell_length_c 13.605(4)
_cell_measurement_reflns_used 9942
_cell_measurement_temperature 100
_cell_measurement_theta_max 30.219
_cell_measurement_theta_min 2.483
_cell_volume 5094(3)
_computing_cell_refinement 'SAINT V8.40A (Bruker, 2019)'
_computing_data_reduction 'SAINT V8.40A (Bruker, 2019)'
_computing_molecular_graphics 'Olex2 1.3 (Dolomanov et al., 2009)'
_computing_publication_material 'Olex2 1.3 (Dolomanov et al., 2009)'
_computing_structure_refinement 'XL  (Sheldrick, 2008)'
_diffrn_ambient_temperature 100
_diffrn_measured_fraction_theta_full 0.999
_diffrn_measured_fraction_theta_max 0.999
_diffrn_measurement_device_type 'Bruker D8 Quest'
_diffrn_radiation_type MoK\a
_diffrn_radiation_wavelength 0.71073
_diffrn_reflns_av_R_equivalents 0.0466
_diffrn_reflns_av_unetI/netI 0.0460
_diffrn_reflns_Laue_measured_fraction_full 0.999
_diffrn_reflns_Laue_measured_fraction_max 0.999
_diffrn_reflns_limit_h_max 17
_diffrn_reflns_limit_h_min -17
_diffrn_reflns_limit_k_max 37
_diffrn_reflns_limit_k_min -36
_diffrn_reflns_limit_l_max 17
_diffrn_reflns_limit_l_min -17
_diffrn_reflns_number 48153
_diffrn_reflns_point_group_measured_fraction_full 0.999
_diffrn_reflns_point_group_measured_fraction_max 0.999
_diffrn_reflns_theta_full 25.242
_diffrn_reflns_theta_max 27.999
_diffrn_reflns_theta_min 2.109
_exptl_absorpt_coefficient_mu 0.640
_exptl_absorpt_correction_T_max 0.7461
_exptl_absorpt_correction_T_min 0.6998
_exptl_absorpt_correction_type multi-scan
_exptl_absorpt_process_details
;
SADABS-2016/2 (Bruker,2016/2) was used for absorption correction.
wR2(int) was 0.0766 before and 0.0400 after correction.
The Ratio of minimum to maximum transmission is 0.8913.
The \l/2 correction factor is Not present.
;
_exptl_crystal_colour red
_exptl_crystal_colour_primary red
_exptl_crystal_density_diffrn 1.216
_exptl_crystal_description prism
_exptl_crystal_F_000 1980
_exptl_crystal_size_max 0.22
_exptl_crystal_size_mid 0.14
_exptl_crystal_size_min 0.08
_refine_diff_density_max 0.700
_refine_diff_density_min -0.543
_refine_diff_density_rms 0.069
_refine_ls_extinction_method none
_refine_ls_goodness_of_fit_ref 1.045
_refine_ls_hydrogen_treatment mixed
_refine_ls_matrix_type full
_refine_ls_number_parameters 659
_refine_ls_number_reflns 12287
_refine_ls_number_restraints 7
_refine_ls_restrained_S_all 1.050
_refine_ls_R_factor_all 0.0689
_refine_ls_R_factor_gt 0.0506
_refine_ls_shift/su_max 0.001
_refine_ls_shift/su_mean 0.000
_refine_ls_structure_factor_coef Fsqd
_refine_ls_weighting_details 'w=1/[\s^2^(Fo^2^)+(0.0378P)^2^+7.3250P] where P=(Fo^2^+2Fc^2^)/3'
_refine_ls_weighting_scheme calc
_refine_ls_wR_factor_gt 0.1101
_refine_ls_wR_factor_ref 0.1187
_reflns_Friedel_coverage 0.000
_reflns_number_gt 9723
_reflns_number_total 12287
_reflns_threshold_expression 'I > 2\s(I)'
_cod_data_source_file d5dt00653h2.cif
_cod_data_source_block mo_yan1_0m
_cod_depositor_comments 'Adding full bibliography for 7718784--7718785.cif.'
_cod_original_formula_sum 'C38 H66.50 Fe2 Mg N3.50 O14'
_cod_database_code 7718784
_shelx_shelxl_version_number 2018/3
_shelx_space_group_comment
;
The symmetry employed for this shelxl refinement is uniquely defined
by the following loop, which should always be used as a source of
symmetry information in preference to the above space-group names.
They are only intended as comments.
;
_shelx_estimated_absorpt_t_max 0.951
_shelx_estimated_absorpt_t_min 0.872
_olex2_refinement_description
;
1. Fixed Uiso
 At 1.2 times of:
  All C(H) groups
 At 1.5 times of:
  All C(H,H,H) groups
2. Restrained distances
 C22'-C23'
 1.54 with sigma of 0.02
3. Uiso/Uaniso restraints and constraints
Uanis(C24) \\sim Ueq: with sigma of 0.005 and sigma for terminal atoms of 0.01
Uanis(C3) = Uanis(C3')
Uanis(C4) = Uanis(C4')
Uanis(C5) = Uanis(C5')
Uanis(C7) = Uanis(C7')
Uanis(C8) = Uanis(C8')
Uanis(C9) = Uanis(C9')
Uanis(C10) = Uanis(C10')
Uanis(C13) = Uanis(C13')
Uanis(C14) = Uanis(C14')
Uanis(C15) = Uanis(C15')
Uanis(C18) = Uanis(C18')
Uanis(C19) = Uanis(C19')
Uanis(C20) = Uanis(C20')
Uanis(C22) = Uanis(C22')
Uanis(C23) = Uanis(C23')
Uanis(C24) = Uanis(C24')
Uanis(C25) = Uanis(C25')
Uanis(C27) = Uanis(C27')
Uanis(C28) = Uanis(C28')
Uanis(C29) = Uanis(C29')
Uanis(C30) = Uanis(C30')
Uanis(N1S) = Uanis(C1S) = Uanis(C2S) = Uanis(N1S') = Uanis(C1S') = Uanis(C2S')
Uanis(N2S) = Uanis(C3S) = Uanis(C4S) = Uanis(N2S') = Uanis(C3S') = Uanis(C4S')
4. Others
 Sof(C3')=Sof(H3'A)=Sof(H3'B)=Sof(H3'C)=Sof(C4')=Sof(H4'A)=Sof(H4'B)=Sof(H4'C)=
 Sof(C5')=Sof(H5'A)=Sof(H5'B)=Sof(H5'C)=1-FVAR(1)
 Sof(C3)=Sof(H3A)=Sof(H3B)=Sof(H3C)=Sof(C4)=Sof(H4A)=Sof(H4B)=Sof(H4C)=Sof(C5)=
 Sof(H5A)=Sof(H5B)=Sof(H5C)=FVAR(1)
 Sof(C7')=Sof(C8')=Sof(H8'A)=Sof(H8'B)=Sof(H8'C)=Sof(C9')=Sof(H9'A)=Sof(H9'B)=
 Sof(H9'C)=Sof(C10')=Sof(H10D)=Sof(H10E)=Sof(H10F)=1-FVAR(2)
 Sof(C7)=Sof(C8)=Sof(H8A)=Sof(H8B)=Sof(H8C)=Sof(C9)=Sof(H9A)=Sof(H9B)=Sof(H9C)=
 Sof(C10)=Sof(H10A)=Sof(H10B)=Sof(H10C)=FVAR(2)
 Sof(C13')=Sof(H13D)=Sof(H13E)=Sof(H13F)=Sof(C14')=Sof(H14D)=Sof(H14E)=
 Sof(H14F)=Sof(C15')=Sof(H15D)=Sof(H15E)=Sof(H15F)=1-FVAR(3)
 Sof(C13)=Sof(H13A)=Sof(H13B)=Sof(H13C)=Sof(C14)=Sof(H14A)=Sof(H14B)=Sof(H14C)=
 Sof(C15)=Sof(H15A)=Sof(H15B)=Sof(H15C)=FVAR(3)
 Sof(C18')=Sof(H18D)=Sof(H18E)=Sof(H18F)=Sof(C19')=Sof(H19D)=Sof(H19E)=
 Sof(H19F)=Sof(C20')=Sof(H20D)=Sof(H20E)=Sof(H20F)=1-FVAR(4)
 Sof(C18)=Sof(H18A)=Sof(H18B)=Sof(H18C)=Sof(C19)=Sof(H19A)=Sof(H19B)=Sof(H19C)=
 Sof(C20)=Sof(H20A)=Sof(H20B)=Sof(H20C)=FVAR(4)
 Sof(C22')=Sof(C23')=Sof(H23D)=Sof(H23E)=Sof(H23F)=Sof(C24')=Sof(H24D)=
 Sof(H24E)=Sof(H24F)=Sof(C25')=Sof(H25D)=Sof(H25E)=Sof(H25F)=1-FVAR(5)
 Sof(C22)=Sof(C23)=Sof(H23A)=Sof(H23B)=Sof(H23C)=Sof(C24)=Sof(H24A)=Sof(H24B)=
 Sof(H24C)=Sof(C25)=Sof(H25A)=Sof(H25B)=Sof(H25C)=FVAR(5)
 Sof(C27')=Sof(C28')=Sof(H28D)=Sof(H28E)=Sof(H28F)=Sof(C29')=Sof(H29D)=
 Sof(H29E)=Sof(H29F)=Sof(C30')=Sof(H30D)=Sof(H30E)=Sof(H30F)=1-FVAR(6)
 Sof(C27)=Sof(C28)=Sof(H28A)=Sof(H28B)=Sof(H28C)=Sof(C29)=Sof(H29A)=Sof(H29B)=
 Sof(H29C)=Sof(C30)=Sof(H30A)=Sof(H30B)=Sof(H30C)=FVAR(6)
 Sof(N1S')=Sof(C1S')=Sof(C2S')=Sof(H2SD)=Sof(H2SE)=Sof(H2SF)=1-FVAR(7)
 Sof(N1S)=Sof(C1S)=Sof(C2S)=Sof(H2SA)=Sof(H2SB)=Sof(H2SC)=FVAR(7)
 Fixed Sof: N2S(0.3) C3S(0.3) C4S(0.3) H4SA(0.3) H4SB(0.3) H4SC(0.3) N2S'(0.2)
 C3S'(0.2) C4S'(0.2) H4SD(0.2) H4SE(0.2) H4SF(0.2)
5.a Me refined with riding coordinates:
 C4S(H4SA,H4SB,H4SC), C4S'(H4SD,H4SE,H4SF)
5.b Aromatic/amide H refined with riding coordinates:
 C31(H31), C33(H33), C34(H34), C35(H35)
5.c Idealised Me refined as rotating group:
 C3(H3A,H3B,H3C), C4(H4A,H4B,H4C), C5(H5A,H5B,H5C), C3'(H3'A,H3'B,H3'C),
 C4'(H4'A,H4'B,H4'C), C5'(H5'A,H5'B,H5'C), C8(H8A,H8B,H8C), C9(H9A,H9B,H9C),
 C10(H10A,H10B,H10C), C8'(H8'A,H8'B,H8'C), C9'(H9'A,H9'B,H9'C), C10'(H10D,H10E,
 H10F), C13(H13A,H13B,H13C), C14(H14A,H14B,H14C), C15(H15A,H15B,H15C),
 C13'(H13D,H13E,H13F), C14'(H14D,H14E,H14F), C15'(H15D,H15E,H15F), C18(H18A,
 H18B,H18C), C19(H19A,H19B,H19C), C20(H20A,H20B,H20C), C18'(H18D,H18E,H18F),
 C19'(H19D,H19E,H19F), C20'(H20D,H20E,H20F), C23(H23A,H23B,H23C), C24(H24A,H24B,
 H24C), C25(H25A,H25B,H25C), C23'(H23D,H23E,H23F), C24'(H24D,H24E,H24F),
 C25'(H25D,H25E,H25F), C28(H28A,H28B,H28C), C29(H29A,H29B,H29C), C30(H30A,H30B,
 H30C), C28'(H28D,H28E,H28F), C29'(H29D,H29E,H29F), C30'(H30D,H30E,H30F),
 C2S(H2SA,H2SB,H2SC), C2S'(H2SD,H2SE,H2SF)
;
_olex2_submission_special_instructions 'No special instructions were received'

loop_
_space_group_symop_operation_xyz
'x, y, z'
'-x+1/2, y+1/2, -z+1/2'
'-x, -y, -z'
'x-1/2, -y-1/2, z-1/2'

loop_
_atom_site_label
_atom_site_type_symbol
_atom_site_fract_x
_atom_site_fract_y
_atom_site_fract_z
_atom_site_U_iso_or_equiv
_atom_site_adp_type
_atom_site_occupancy
_atom_site_site_symmetry_order
_atom_site_calc_flag
_atom_site_refinement_flags_posn
_atom_site_refinement_flags_adp
_atom_site_refinement_flags_occupancy
_atom_site_disorder_assembly
_atom_site_disorder_group
Fe1 Fe 0.62092(3) 0.32517(2) 0.42954(3) 0.01755(9) Uani 1 1 d . . . . .
Fe2 Fe 0.42496(3) 0.34890(2) 0.25994(3) 0.01762(9) Uani 1 1 d . . . . .
Mg1 Mg 0.47455(6) 0.41529(3) 0.46311(6) 0.01398(16) Uani 1 1 d . . . . .
O1 O 0.55895(15) 0.26194(6) 0.38470(16) 0.0341(5) Uani 1 1 d . . . . .
O2 O 0.42325(14) 0.27787(6) 0.26642(13) 0.0246(4) Uani 1 1 d . . . . .
O3 O 0.67661(15) 0.33055(7) 0.29877(13) 0.0292(4) Uani 1 1 d . . . . .
O4 O 0.54014(13) 0.34730(6) 0.18077(12) 0.0232(4) Uani 1 1 d . . . . .
O5 O 0.58818(14) 0.31144(7) 0.56395(13) 0.0278(4) Uani 1 1 d . . . . .
O6 O 0.50025(16) 0.37523(6) 0.58998(13) 0.0295(4) Uani 1 1 d . . . . .
O7 O 0.71988(13) 0.37683(6) 0.48105(14) 0.0245(4) Uani 1 1 d . . . . .
O8 O 0.62669(13) 0.44087(6) 0.49253(13) 0.0220(4) Uani 1 1 d . . . . .
O9 O 0.28954(14) 0.34919(7) 0.30436(14) 0.0307(4) Uani 1 1 d . . . . .
O10 O 0.32290(14) 0.39704(7) 0.43590(16) 0.0326(5) Uani 1 1 d . . . . .
O11 O 0.39761(16) 0.41524(6) 0.20850(13) 0.0284(4) Uani 1 1 d . . . . .
O12 O 0.44684(13) 0.46195(6) 0.34005(12) 0.0215(4) Uani 1 1 d . . . . .
O13 O 0.50790(12) 0.36095(5) 0.38046(12) 0.0161(3) Uani 1 1 d . . . . .
O1W O 0.43627(16) 0.46855(7) 0.55214(15) 0.0222(4) Uani 1 1 d . . . . .
H1WA H 0.400(3) 0.4926(13) 0.528(3) 0.046(11) Uiso 1 1 d . . . . .
H1WB H 0.476(3) 0.4792(12) 0.586(3) 0.035(10) Uiso 1 1 d . . . . .
N1 N 0.75554(16) 0.27890(7) 0.47933(15) 0.0205(4) Uani 1 1 d . . . . .
N2 N 0.81720(19) 0.16549(8) 0.60927(17) 0.0233(5) Uani 1 1 d . . . . .
H2A H 0.759(3) 0.1640(12) 0.625(3) 0.040(10) Uiso 1 1 d . . . . .
H2B H 0.822(3) 0.1411(13) 0.573(3) 0.048(11) Uiso 1 1 d . . . . .
C1 C 0.4818(2) 0.25025(9) 0.32185(19) 0.0229(5) Uani 1 1 d . . . . .
C2 C 0.4592(3) 0.19779(9) 0.3122(2) 0.0342(7) Uani 1 1 d . . . . .
C3 C 0.3530(7) 0.1874(2) 0.2764(8) 0.0562(15) Uani 0.498(4) 1 d . . P A 1
H3A H 0.331264 0.200510 0.209037 0.084 Uiso 0.498(4) 1 calc R U P A 1
H3B H 0.312321 0.201332 0.321653 0.084 Uiso 0.498(4) 1 calc R U P A 1
H3C H 0.343004 0.153440 0.274038 0.084 Uiso 0.498(4) 1 calc R U P A 1
C4 C 0.5068(8) 0.1721(2) 0.4099(6) 0.068(2) Uani 0.498(4) 1 d . . P A 1
H4A H 0.474404 0.183024 0.464506 0.102 Uiso 0.498(4) 1 calc R U P A 1
H4B H 0.580105 0.178702 0.426299 0.102 Uiso 0.498(4) 1 calc R U P A 1
H4C H 0.496056 0.138330 0.400801 0.102 Uiso 0.498(4) 1 calc R U P A 1
C5 C 0.5268(7) 0.1823(3) 0.2326(6) 0.0555(14) Uani 0.498(4) 1 d . . P A 1
H5A H 0.519952 0.148478 0.221079 0.083 Uiso 0.498(4) 1 calc R U P A 1
H5B H 0.598544 0.189955 0.258679 0.083 Uiso 0.498(4) 1 calc R U P A 1
H5C H 0.503476 0.198942 0.169403 0.083 Uiso 0.498(4) 1 calc R U P A 1
C3' C 0.5466(6) 0.1698(2) 0.3050(8) 0.0562(15) Uani 0.502(4) 1 d . . P A 2
H3'A H 0.525497 0.137264 0.291136 0.084 Uiso 0.502(4) 1 calc R U P A 2
H3'B H 0.595987 0.171429 0.368290 0.084 Uiso 0.502(4) 1 calc R U P A 2
H3'C H 0.578217 0.181703 0.250580 0.084 Uiso 0.502(4) 1 calc R U P A 2
C4' C 0.3724(9) 0.1874(3) 0.2203(7) 0.068(2) Uani 0.502(4) 1 d . . P A 2
H4'A H 0.354185 0.154116 0.219966 0.102 Uiso 0.502(4) 1 calc R U P A 2
H4'B H 0.396029 0.195013 0.158305 0.102 Uiso 0.502(4) 1 calc R U P A 2
H4'C H 0.312418 0.206409 0.224833 0.102 Uiso 0.502(4) 1 calc R U P A 2
C5' C 0.4136(7) 0.1857(2) 0.4081(6) 0.0555(14) Uani 0.502(4) 1 d . . P A 2
H5'A H 0.352185 0.204534 0.407927 0.083 Uiso 0.502(4) 1 calc R U P A 2
H5'B H 0.464329 0.192809 0.468511 0.083 Uiso 0.502(4) 1 calc R U P A 2
H5'C H 0.396059 0.152416 0.407493 0.083 Uiso 0.502(4) 1 calc R U P A 2
C6 C 0.6348(2) 0.34350(9) 0.21272(18) 0.0215(5) Uani 1 1 d . . . . .
C7 C 0.7029(7) 0.3502(2) 0.1369(6) 0.0295(15) Uani 0.696(5) 1 d . . P B 1
C8 C 0.6563(4) 0.3844(2) 0.0561(4) 0.0516(16) Uani 0.696(5) 1 d . . P B 1
H8A H 0.589051 0.373061 0.022890 0.077 Uiso 0.696(5) 1 calc R U P B 1
H8B H 0.700636 0.387365 0.006863 0.077 Uiso 0.696(5) 1 calc R U P B 1
H8C H 0.648933 0.415083 0.086371 0.077 Uiso 0.696(5) 1 calc R U P B 1
C9 C 0.7076(5) 0.3016(2) 0.0830(4) 0.0572(14) Uani 0.696(5) 1 d . . P B 1
H9A H 0.735141 0.277752 0.132689 0.086 Uiso 0.696(5) 1 calc R U P B 1
H9B H 0.751680 0.304281 0.033437 0.086 Uiso 0.696(5) 1 calc R U P B 1
H9C H 0.638741 0.292487 0.049298 0.086 Uiso 0.696(5) 1 calc R U P B 1
C10 C 0.8120(7) 0.3635(4) 0.1888(6) 0.070(3) Uani 0.696(5) 1 d . . P B 1
H10A H 0.810843 0.393816 0.222162 0.104 Uiso 0.696(5) 1 calc R U P B 1
H10B H 0.855644 0.365497 0.138756 0.104 Uiso 0.696(5) 1 calc R U P B 1
H10C H 0.838814 0.339538 0.238551 0.104 Uiso 0.696(5) 1 calc R U P B 1
C7' C 0.7083(18) 0.3664(6) 0.1443(17) 0.0295(15) Uani 0.304(5) 1 d . . P B 2
C8' C 0.8077(16) 0.3512(8) 0.1713(14) 0.0516(16) Uani 0.304(5) 1 d . . P B 2
H8'A H 0.809905 0.317082 0.163780 0.077 Uiso 0.304(5) 1 calc R U P B 2
H8'B H 0.834489 0.359640 0.241161 0.077 Uiso 0.304(5) 1 calc R U P B 2
H8'C H 0.849359 0.365934 0.127965 0.077 Uiso 0.304(5) 1 calc R U P B 2
C9' C 0.7034(11) 0.4207(4) 0.1584(10) 0.0572(14) Uani 0.304(5) 1 d . . P B 2
H9'A H 0.768207 0.434739 0.150325 0.086 Uiso 0.304(5) 1 calc R U P B 2
H9'B H 0.690923 0.427609 0.225562 0.086 Uiso 0.304(5) 1 calc R U P B 2
H9'C H 0.647843 0.433634 0.108103 0.086 Uiso 0.304(5) 1 calc R U P B 2
C10' C 0.6680(11) 0.3569(8) 0.0363(10) 0.070(3) Uani 0.304(5) 1 d . . P B 2
H10D H 0.702875 0.377053 -0.004727 0.104 Uiso 0.304(5) 1 calc R U P B 2
H10E H 0.594624 0.363319 0.020955 0.104 Uiso 0.304(5) 1 calc R U P B 2
H10F H 0.680095 0.323992 0.021700 0.104 Uiso 0.304(5) 1 calc R U P B 2
C11 C 0.5312(2) 0.33495(10) 0.61113(18) 0.0240(5) Uani 1 1 d . . . . .
C12 C 0.5015(2) 0.31042(11) 0.7016(2) 0.0329(6) Uani 1 1 d . . . . .
C13 C 0.4244(6) 0.3421(2) 0.7452(5) 0.0585(17) Uani 0.553(4) 1 d . . P C 1
H13A H 0.363954 0.347811 0.693178 0.088 Uiso 0.553(4) 1 calc R U P C 1
H13B H 0.457082 0.371962 0.767434 0.088 Uiso 0.553(4) 1 calc R U P C 1
H13C H 0.404121 0.326191 0.802136 0.088 Uiso 0.553(4) 1 calc R U P C 1
C14 C 0.6015(6) 0.3091(3) 0.7846(5) 0.0538(14) Uani 0.553(4) 1 d . . P C 1
H14A H 0.586163 0.295376 0.846052 0.081 Uiso 0.553(4) 1 calc R U P C 1
H14B H 0.627393 0.340994 0.798288 0.081 Uiso 0.553(4) 1 calc R U P C 1
H14C H 0.653228 0.290042 0.761056 0.081 Uiso 0.553(4) 1 calc R U P C 1
C15 C 0.4641(6) 0.2646(2) 0.6777(4) 0.0429(12) Uani 0.553(4) 1 d . . P C 1
H15A H 0.517477 0.245653 0.656787 0.064 Uiso 0.553(4) 1 calc R U P C 1
H15B H 0.404557 0.266103 0.623036 0.064 Uiso 0.553(4) 1 calc R U P C 1
H15C H 0.444422 0.250381 0.736722 0.064 Uiso 0.553(4) 1 calc R U P C 1
C13' C 0.5276(9) 0.2544(3) 0.6969(7) 0.0585(17) Uani 0.447(4) 1 d . . P C 2
H13D H 0.501809 0.237841 0.750101 0.088 Uiso 0.447(4) 1 calc R U P C 2
H13E H 0.601641 0.250077 0.706297 0.088 Uiso 0.447(4) 1 calc R U P C 2
H13F H 0.495010 0.241727 0.631657 0.088 Uiso 0.447(4) 1 calc R U P C 2
C14' C 0.3830(7) 0.3117(3) 0.6880(6) 0.0538(14) Uani 0.447(4) 1 d . . P C 2
H14D H 0.352781 0.293777 0.628254 0.081 Uiso 0.447(4) 1 calc R U P C 2
H14E H 0.359460 0.344258 0.680127 0.081 Uiso 0.447(4) 1 calc R U P C 2
H14F H 0.362264 0.298006 0.746979 0.081 Uiso 0.447(4) 1 calc R U P C 2
C15' C 0.5554(8) 0.3299(3) 0.7928(5) 0.0429(12) Uani 0.447(4) 1 d . . P C 2
H15D H 0.536991 0.312987 0.849497 0.064 Uiso 0.447(4) 1 calc R U P C 2
H15E H 0.537366 0.362978 0.796465 0.064 Uiso 0.447(4) 1 calc R U P C 2
H15F H 0.628931 0.326984 0.795253 0.064 Uiso 0.447(4) 1 calc R U P C 2
C16 C 0.71018(18) 0.42004(9) 0.49615(18) 0.0202(5) Uani 1 1 d . . . . .
C17 C 0.8101(2) 0.44836(9) 0.5188(2) 0.0289(6) Uani 1 1 d . . . . .
C18 C 0.8049(5) 0.4812(2) 0.4271(5) 0.0434(11) Uani 0.539(3) 1 d . . P D 1
H18A H 0.797085 0.462426 0.365846 0.065 Uiso 0.539(3) 1 calc R U P D 1
H18B H 0.867863 0.499602 0.434816 0.065 Uiso 0.539(3) 1 calc R U P D 1
H18C H 0.746458 0.502369 0.422807 0.065 Uiso 0.539(3) 1 calc R U P D 1
C19 C 0.9033(4) 0.4157(2) 0.5202(5) 0.0414(11) Uani 0.539(3) 1 d . . P D 1
H19A H 0.906057 0.392376 0.573528 0.062 Uiso 0.539(3) 1 calc R U P D 1
H19B H 0.966093 0.434301 0.532490 0.062 Uiso 0.539(3) 1 calc R U P D 1
H19C H 0.896602 0.399722 0.455488 0.062 Uiso 0.539(3) 1 calc R U P D 1
C20 C 0.8163(5) 0.4740(3) 0.6119(6) 0.0527(13) Uani 0.539(3) 1 d . . P D 1
H20A H 0.757700 0.495170 0.606410 0.079 Uiso 0.539(3) 1 calc R U P D 1
H20B H 0.879548 0.492347 0.625221 0.079 Uiso 0.539(3) 1 calc R U P D 1
H20C H 0.815931 0.451953 0.666944 0.079 Uiso 0.539(3) 1 calc R U P D 1
C18' C 0.8787(5) 0.4264(2) 0.6116(6) 0.0434(11) Uani 0.461(3) 1 d . . P D 2
H18D H 0.844576 0.428456 0.669044 0.065 Uiso 0.461(3) 1 calc R U P D 2
H18E H 0.943753 0.443234 0.626581 0.065 Uiso 0.461(3) 1 calc R U P D 2
H18F H 0.891408 0.393413 0.597961 0.065 Uiso 0.461(3) 1 calc R U P D 2
C19' C 0.7934(5) 0.5016(2) 0.5485(6) 0.0414(11) Uani 0.461(3) 1 d . . P D 2
H19D H 0.760191 0.518919 0.488859 0.062 Uiso 0.461(3) 1 calc R U P D 2
H19E H 0.859625 0.515966 0.575578 0.062 Uiso 0.461(3) 1 calc R U P D 2
H19F H 0.750292 0.502584 0.599104 0.062 Uiso 0.461(3) 1 calc R U P D 2
C20' C 0.8622(6) 0.4474(3) 0.4334(7) 0.0527(13) Uani 0.461(3) 1 d . . P D 2
H20D H 0.876424 0.414843 0.417654 0.079 Uiso 0.461(3) 1 calc R U P D 2
H20E H 0.926462 0.464746 0.450213 0.079 Uiso 0.461(3) 1 calc R U P D 2
H20F H 0.818562 0.461830 0.375176 0.079 Uiso 0.461(3) 1 calc R U P D 2
C21 C 0.26861(19) 0.36846(9) 0.3822(2) 0.0239(5) Uani 1 1 d . . . . .
C22 C 0.1750(3) 0.34906(16) 0.4188(3) 0.0338(9) Uani 0.772(4) 1 d . . P E 1
C23 C 0.0820(3) 0.35477(17) 0.3349(4) 0.0437(11) Uani 0.772(4) 1 d . . P E 1
H23A H 0.070837 0.388092 0.319410 0.066 Uiso 0.772(4) 1 calc R U P E 1
H23B H 0.021812 0.341751 0.356409 0.066 Uiso 0.772(4) 1 calc R U P E 1
H23C H 0.093582 0.338152 0.275096 0.066 Uiso 0.772(4) 1 calc R U P E 1
C24 C 0.1524(6) 0.3783(3) 0.5057(6) 0.093(3) Uani 0.772(4) 1 d . U P E 1
H24A H 0.149513 0.411447 0.487170 0.139 Uiso 0.772(4) 1 calc R U P E 1
H24B H 0.206516 0.373436 0.564639 0.139 Uiso 0.772(4) 1 calc R U P E 1
H24C H 0.086802 0.368655 0.521310 0.139 Uiso 0.772(4) 1 calc R U P E 1
C25 C 0.1969(4) 0.2970(2) 0.4411(5) 0.083(2) Uani 0.772(4) 1 d . . P E 1
H25A H 0.143603 0.283787 0.473334 0.124 Uiso 0.772(4) 1 calc R U P E 1
H25B H 0.263349 0.293590 0.485906 0.124 Uiso 0.772(4) 1 calc R U P E 1
H25C H 0.197736 0.280235 0.378380 0.124 Uiso 0.772(4) 1 calc R U P E 1
C22' C 0.1477(11) 0.3665(6) 0.3800(11) 0.0338(9) Uani 0.228(4) 1 d D . P E 2
C23' C 0.1550(15) 0.3589(7) 0.5003(13) 0.0437(11) Uani 0.228(4) 1 d D . P E 2
H23D H 0.156055 0.389489 0.533305 0.066 Uiso 0.228(4) 1 calc R U P E 2
H23E H 0.217601 0.341783 0.527962 0.066 Uiso 0.228(4) 1 calc R U P E 2
H23F H 0.095734 0.341023 0.511732 0.066 Uiso 0.228(4) 1 calc R U P E 2
C24' C 0.1007(17) 0.3249(10) 0.3242(19) 0.093(3) Uani 0.228(4) 1 d . . P E 2
H24D H 0.027275 0.324629 0.324036 0.139 Uiso 0.228(4) 1 calc R U P E 2
H24E H 0.131920 0.296442 0.356723 0.139 Uiso 0.228(4) 1 calc R U P E 2
H24F H 0.111791 0.326197 0.255163 0.139 Uiso 0.228(4) 1 calc R U P E 2
C25' C 0.0967(13) 0.4067(7) 0.3087(18) 0.083(2) Uani 0.228(4) 1 d . . P E 2
H25D H 0.090931 0.396838 0.238852 0.124 Uiso 0.228(4) 1 calc R U P E 2
H25E H 0.138700 0.434989 0.320678 0.124 Uiso 0.228(4) 1 calc R U P E 2
H25F H 0.028564 0.413266 0.322141 0.124 Uiso 0.228(4) 1 calc R U P E 2
C26 C 0.4149(2) 0.45489(8) 0.24851(18) 0.0209(5) Uani 1 1 d . . . . .
C27 C 0.4154(7) 0.4970(5) 0.1813(11) 0.031(2) Uani 0.505(4) 1 d . . P F 1
C28 C 0.5238(6) 0.5167(3) 0.1868(5) 0.0522(13) Uani 0.505(4) 1 d . . P F 1
H28A H 0.569345 0.491449 0.174028 0.078 Uiso 0.505(4) 1 calc R U P F 1
H28B H 0.548714 0.529805 0.253538 0.078 Uiso 0.505(4) 1 calc R U P F 1
H28C H 0.522184 0.541262 0.136264 0.078 Uiso 0.505(4) 1 calc R U P F 1
C29 C 0.3497(9) 0.5359(4) 0.2247(9) 0.061(2) Uani 0.505(4) 1 d . . P F 1
H29A H 0.341897 0.563384 0.180839 0.091 Uiso 0.505(4) 1 calc R U P F 1
H29B H 0.384676 0.544972 0.292073 0.091 Uiso 0.505(4) 1 calc R U P F 1
H29C H 0.282294 0.523159 0.227953 0.091 Uiso 0.505(4) 1 calc R U P F 1
C30 C 0.3687(8) 0.4854(2) 0.0740(5) 0.0505(18) Uani 0.505(4) 1 d . . P F 1
H30A H 0.407156 0.459884 0.050570 0.076 Uiso 0.505(4) 1 calc R U P F 1
H30B H 0.371135 0.513120 0.031987 0.076 Uiso 0.505(4) 1 calc R U P F 1
H30C H 0.297650 0.475763 0.069808 0.076 Uiso 0.505(4) 1 calc R U P F 1
C27' C 0.3758(7) 0.4967(6) 0.1733(12) 0.031(2) Uani 0.495(4) 1 d . . P F 2
C28' C 0.2634(6) 0.4887(3) 0.1261(6) 0.0522(13) Uani 0.495(4) 1 d . . P F 2
H28D H 0.223093 0.486726 0.178929 0.078 Uiso 0.495(4) 1 calc R U P F 2
H28E H 0.256597 0.459511 0.087632 0.078 Uiso 0.495(4) 1 calc R U P F 2
H28F H 0.238758 0.514919 0.081361 0.078 Uiso 0.495(4) 1 calc R U P F 2
C29' C 0.4403(9) 0.4914(3) 0.0907(7) 0.061(2) Uani 0.495(4) 1 d . . P F 2
H29D H 0.422619 0.516437 0.041149 0.091 Uiso 0.495(4) 1 calc R U P F 2
H29E H 0.426281 0.460952 0.057748 0.091 Uiso 0.495(4) 1 calc R U P F 2
H29F H 0.512963 0.493489 0.120940 0.091 Uiso 0.495(4) 1 calc R U P F 2
C30' C 0.3904(9) 0.5422(3) 0.2193(7) 0.0505(18) Uani 0.495(4) 1 d . . P F 2
H30D H 0.361792 0.566151 0.170335 0.076 Uiso 0.495(4) 1 calc R U P F 2
H30E H 0.463437 0.547932 0.242245 0.076 Uiso 0.495(4) 1 calc R U P F 2
H30F H 0.355765 0.543421 0.276552 0.076 Uiso 0.495(4) 1 calc R U P F 2
C31 C 0.74876(19) 0.23961(9) 0.53214(18) 0.0220(5) Uani 1 1 d . . . . .
H31 H 0.688415 0.234434 0.557875 0.026 Uiso 1 1 calc R U . . .
C32 C 0.82536(19) 0.20638(9) 0.55081(17) 0.0196(5) Uani 1 1 d . . . . .
C33 C 0.9122(2) 0.21374(9) 0.51230(19) 0.0243(5) Uani 1 1 d . . . . .
H33 H 0.965737 0.191307 0.522262 0.029 Uiso 1 1 calc R U . . .
C34 C 0.9202(2) 0.25417(10) 0.45910(19) 0.0255(6) Uani 1 1 d . . . . .
H34 H 0.979663 0.259917 0.432248 0.031 Uiso 1 1 calc R U . . .
C35 C 0.84163(19) 0.28627(9) 0.44496(18) 0.0227(5) Uani 1 1 d . . . . .
H35 H 0.848791 0.314423 0.409800 0.027 Uiso 1 1 calc R U . . .
N1S N 0.7757(7) 0.1039(2) 0.4243(5) 0.0732(13) Uani 0.615(6) 1 d . . P G 1
C1S C 0.7481(8) 0.0856(3) 0.3535(6) 0.0732(13) Uani 0.615(6) 1 d . . P G 1
C2S C 0.7096(7) 0.0625(3) 0.2588(5) 0.0732(13) Uani 0.615(6) 1 d . . P G 1
H2SA H 0.697732 0.085857 0.204959 0.110 Uiso 0.615(6) 1 calc R U P G 1
H2SB H 0.645400 0.046593 0.262155 0.110 Uiso 0.615(6) 1 calc R U P G 1
H2SC H 0.759714 0.039542 0.245184 0.110 Uiso 0.615(6) 1 calc R U P G 1
N1S' N 0.8367(10) 0.1050(4) 0.4159(9) 0.0732(13) Uani 0.385(6) 1 d . . P G 2
C1S' C 0.8152(13) 0.0865(4) 0.3391(9) 0.0732(13) Uani 0.385(6) 1 d . . P G 2
C2S' C 0.7946(12) 0.0624(4) 0.2403(8) 0.0732(13) Uani 0.385(6) 1 d . . P G 2
H2SD H 0.735941 0.077012 0.196962 0.110 Uiso 0.385(6) 1 calc R U P G 2
H2SE H 0.779714 0.029261 0.250009 0.110 Uiso 0.385(6) 1 calc R U P G 2
H2SF H 0.854637 0.064867 0.209041 0.110 Uiso 0.385(6) 1 calc R U P G 2
N2S N 0.4875(14) 0.0149(7) 0.6562(13) 0.097(3) Uani 0.3 1 d . . P H 1
C3S C 0.5384(16) 0.0417(8) 0.6299(16) 0.097(3) Uani 0.3 1 d . . P H 1
C4S C 0.5994(15) 0.0771(7) 0.6065(15) 0.097(3) Uani 0.3 1 d . . P H 1
H4SA H 0.622041 0.069468 0.544018 0.145 Uiso 0.3 1 calc R U P H 1
H4SB H 0.560704 0.106443 0.598151 0.145 Uiso 0.3 1 calc R U P H 1
H4SC H 0.658937 0.080596 0.660645 0.145 Uiso 0.3 1 calc R U P H 1
N2S' N 0.444(2) -0.0100(10) 0.627(2) 0.097(3) Uani 0.2 1 d . . P I 2
C3S' C 0.470(3) 0.0207(14) 0.595(3) 0.097(3) Uani 0.2 1 d . . P I 2
C4S' C 0.501(2) 0.0581(11) 0.539(2) 0.097(3) Uani 0.2 1 d . . P I 2
H4SD H 0.528347 0.083724 0.583563 0.145 Uiso 0.2 1 calc R U P I 2
H4SE H 0.553065 0.046982 0.502680 0.145 Uiso 0.2 1 calc R U P I 2
H4SF H 0.441450 0.069297 0.490303 0.145 Uiso 0.2 1 calc R U P I 2

loop_
_atom_site_aniso_label
_atom_site_aniso_U_11
_atom_site_aniso_U_22
_atom_site_aniso_U_33
_atom_site_aniso_U_23
_atom_site_aniso_U_13
_atom_site_aniso_U_12
Fe1 0.01989(17) 0.01661(17) 0.01590(16) 0.00229(13) 0.00277(13) 0.00262(13)
Fe2 0.02054(18) 0.01447(17) 0.01707(17) -0.00187(13) 0.00166(13) -0.00014(13)
Mg1 0.0155(4) 0.0123(4) 0.0142(4) -0.0026(3) 0.0029(3) -0.0013(3)
O1 0.0356(11) 0.0149(9) 0.0449(12) 0.0001(8) -0.0099(9) 0.0043(8)
O2 0.0341(10) 0.0131(8) 0.0238(9) 0.0006(7) -0.0017(8) -0.0023(7)
O3 0.0314(10) 0.0402(11) 0.0170(9) 0.0078(8) 0.0074(8) 0.0190(9)
O4 0.0224(9) 0.0317(10) 0.0158(8) -0.0019(7) 0.0044(7) -0.0044(8)
O5 0.0301(10) 0.0335(11) 0.0221(9) 0.0112(8) 0.0107(8) 0.0090(8)
O6 0.0465(12) 0.0231(10) 0.0205(9) -0.0004(7) 0.0106(8) 0.0021(9)
O7 0.0195(9) 0.0210(9) 0.0317(10) -0.0013(7) 0.0019(8) 0.0008(7)
O8 0.0190(9) 0.0204(9) 0.0262(9) -0.0061(7) 0.0032(7) -0.0015(7)
O9 0.0218(9) 0.0428(12) 0.0271(10) -0.0122(9) 0.0037(8) -0.0004(8)
O10 0.0237(10) 0.0330(11) 0.0438(12) -0.0205(9) 0.0132(9) -0.0085(8)
O11 0.0467(12) 0.0156(9) 0.0183(9) -0.0005(7) -0.0054(8) 0.0040(8)
O12 0.0293(10) 0.0151(8) 0.0185(8) -0.0022(6) 0.0011(7) -0.0005(7)
O13 0.0199(8) 0.0128(8) 0.0155(8) -0.0010(6) 0.0030(6) 0.0007(6)
O1W 0.0229(10) 0.0205(10) 0.0239(10) -0.0081(8) 0.0059(8) -0.0026(8)
N1 0.0205(10) 0.0223(11) 0.0193(10) 0.0052(8) 0.0051(8) 0.0027(8)
N2 0.0270(12) 0.0186(11) 0.0222(11) 0.0066(9) -0.0007(9) -0.0014(9)
C1 0.0322(14) 0.0150(12) 0.0231(13) -0.0021(9) 0.0092(11) -0.0014(10)
C2 0.057(2) 0.0147(13) 0.0278(14) 0.0009(10) -0.0009(13) -0.0030(13)
C3 0.059(3) 0.016(2) 0.095(5) -0.006(3) 0.017(3) -0.004(2)
C4 0.116(6) 0.021(2) 0.052(3) 0.007(2) -0.023(4) -0.025(3)
C5 0.086(4) 0.029(3) 0.055(3) -0.007(2) 0.022(3) -0.009(3)
C3' 0.059(3) 0.016(2) 0.095(5) -0.006(3) 0.017(3) -0.004(2)
C4' 0.116(6) 0.021(2) 0.052(3) 0.007(2) -0.023(4) -0.025(3)
C5' 0.086(4) 0.029(3) 0.055(3) -0.007(2) 0.022(3) -0.009(3)
C6 0.0292(13) 0.0179(12) 0.0175(11) -0.0004(9) 0.0048(10) 0.0040(10)
C7 0.0237(18) 0.044(4) 0.022(2) 0.010(3) 0.0056(15) 0.002(4)
C8 0.047(3) 0.073(4) 0.040(3) 0.031(3) 0.022(2) 0.011(3)
C9 0.068(3) 0.057(3) 0.055(3) -0.006(2) 0.032(3) 0.009(3)
C10 0.036(3) 0.135(8) 0.036(3) 0.000(4) 0.002(2) -0.040(4)
C7' 0.0237(18) 0.044(4) 0.022(2) 0.010(3) 0.0056(15) 0.002(4)
C8' 0.047(3) 0.073(4) 0.040(3) 0.031(3) 0.022(2) 0.011(3)
C9' 0.068(3) 0.057(3) 0.055(3) -0.006(2) 0.032(3) 0.009(3)
C10' 0.036(3) 0.135(8) 0.036(3) 0.000(4) 0.002(2) -0.040(4)
C11 0.0246(13) 0.0315(14) 0.0157(11) 0.0029(10) 0.0032(10) -0.0036(11)
C12 0.0393(16) 0.0385(16) 0.0246(14) 0.0081(12) 0.0157(12) 0.0000(13)
C13 0.093(5) 0.046(3) 0.053(3) 0.016(3) 0.054(3) 0.016(3)
C14 0.058(4) 0.066(4) 0.037(3) 0.011(3) 0.010(2) -0.021(3)
C15 0.072(4) 0.035(3) 0.024(2) 0.0011(19) 0.018(2) -0.020(2)
C13' 0.093(5) 0.046(3) 0.053(3) 0.016(3) 0.054(3) 0.016(3)
C14' 0.058(4) 0.066(4) 0.037(3) 0.011(3) 0.010(2) -0.021(3)
C15' 0.072(4) 0.035(3) 0.024(2) 0.0011(19) 0.018(2) -0.020(2)
C16 0.0199(12) 0.0237(13) 0.0168(11) 0.0006(9) 0.0032(9) -0.0032(10)
C17 0.0191(13) 0.0229(13) 0.0435(17) 0.0011(12) 0.0030(12) -0.0042(10)
C18 0.031(2) 0.031(2) 0.068(3) 0.007(2) 0.008(2) -0.0022(18)
C19 0.020(2) 0.026(2) 0.075(3) -0.001(2) 0.000(2) -0.0055(17)
C20 0.037(3) 0.053(3) 0.069(4) -0.019(3) 0.011(2) -0.016(2)
C18' 0.031(2) 0.031(2) 0.068(3) 0.007(2) 0.008(2) -0.0022(18)
C19' 0.020(2) 0.026(2) 0.075(3) -0.001(2) 0.000(2) -0.0055(17)
C20' 0.037(3) 0.053(3) 0.069(4) -0.019(3) 0.011(2) -0.016(2)
C21 0.0210(12) 0.0205(13) 0.0319(14) -0.0049(10) 0.0092(11) -0.0020(10)
C22 0.0213(19) 0.046(3) 0.035(2) -0.0023(18) 0.0069(17) -0.0045(17)
C23 0.0203(19) 0.051(3) 0.058(3) -0.001(2) 0.0043(18) -0.0028(18)
C24 0.067(4) 0.134(6) 0.099(4) -0.057(4) 0.068(3) -0.034(4)
C25 0.033(2) 0.076(4) 0.133(6) 0.064(4) 0.000(3) -0.016(2)
C22' 0.0213(19) 0.046(3) 0.035(2) -0.0023(18) 0.0069(17) -0.0045(17)
C23' 0.0203(19) 0.051(3) 0.058(3) -0.001(2) 0.0043(18) -0.0028(18)
C24' 0.067(4) 0.134(6) 0.099(4) -0.057(4) 0.068(3) -0.034(4)
C25' 0.033(2) 0.076(4) 0.133(6) 0.064(4) 0.000(3) -0.016(2)
C26 0.0293(13) 0.0141(11) 0.0194(12) 0.0000(9) 0.0048(10) 0.0012(10)
C27 0.048(6) 0.0192(15) 0.022(3) 0.0076(16) -0.004(5) 0.011(5)
C28 0.072(4) 0.040(3) 0.042(3) 0.000(2) 0.003(3) -0.007(3)
C29 0.099(6) 0.040(4) 0.047(3) 0.022(3) 0.025(4) 0.018(4)
C30 0.099(6) 0.025(3) 0.027(2) 0.0118(19) 0.011(3) 0.009(3)
C27' 0.048(6) 0.0192(15) 0.022(3) 0.0076(16) -0.004(5) 0.011(5)
C28' 0.072(4) 0.040(3) 0.042(3) 0.000(2) 0.003(3) -0.007(3)
C29' 0.099(6) 0.040(4) 0.047(3) 0.022(3) 0.025(4) 0.018(4)
C30' 0.099(6) 0.025(3) 0.027(2) 0.0118(19) 0.011(3) 0.009(3)
C31 0.0216(12) 0.0246(13) 0.0200(12) 0.0070(10) 0.0047(10) 0.0023(10)
C32 0.0223(12) 0.0209(12) 0.0135(11) 0.0030(9) -0.0018(9) 0.0008(10)
C33 0.0248(13) 0.0267(14) 0.0215(12) 0.0054(10) 0.0050(10) 0.0087(11)
C34 0.0228(13) 0.0312(14) 0.0248(13) 0.0083(11) 0.0101(11) 0.0057(11)
C35 0.0251(13) 0.0234(13) 0.0196(12) 0.0064(10) 0.0047(10) 0.0007(10)
N1S 0.108(4) 0.0553(17) 0.0485(18) -0.0118(13) -0.004(3) 0.000(3)
C1S 0.108(4) 0.0553(17) 0.0485(18) -0.0118(13) -0.004(3) 0.000(3)
C2S 0.108(4) 0.0553(17) 0.0485(18) -0.0118(13) -0.004(3) 0.000(3)
N1S' 0.108(4) 0.0553(17) 0.0485(18) -0.0118(13) -0.004(3) 0.000(3)
C1S' 0.108(4) 0.0553(17) 0.0485(18) -0.0118(13) -0.004(3) 0.000(3)
C2S' 0.108(4) 0.0553(17) 0.0485(18) -0.0118(13) -0.004(3) 0.000(3)
N2S 0.090(7) 0.113(9) 0.090(7) -0.014(6) 0.026(6) -0.016(5)
C3S 0.090(7) 0.113(9) 0.090(7) -0.014(6) 0.026(6) -0.016(5)
C4S 0.090(7) 0.113(9) 0.090(7) -0.014(6) 0.026(6) -0.016(5)
N2S' 0.090(7) 0.113(9) 0.090(7) -0.014(6) 0.026(6) -0.016(5)
C3S' 0.090(7) 0.113(9) 0.090(7) -0.014(6) 0.026(6) -0.016(5)
C4S' 0.090(7) 0.113(9) 0.090(7) -0.014(6) 0.026(6) -0.016(5)

loop_
_atom_type_symbol
_atom_type_description
_atom_type_scat_dispersion_real
_atom_type_scat_dispersion_imag
_atom_type_scat_source
C C 0.0033 0.0016 'International Tables Vol C Tables 4.2.6.8 and 6.1.1.4'
H H 0.0000 0.0000 'International Tables Vol C Tables 4.2.6.8 and 6.1.1.4'
Fe Fe 0.3463 0.8444 'International Tables Vol C Tables 4.2.6.8 and 6.1.1.4'
Mg Mg 0.0486 0.0363 'International Tables Vol C Tables 4.2.6.8 and 6.1.1.4'
N N 0.0061 0.0033 'International Tables Vol C Tables 4.2.6.8 and 6.1.1.4'
O O 0.0106 0.0060 'International Tables Vol C Tables 4.2.6.8 and 6.1.1.4'

loop_
_geom_angle_atom_site_label_1
_geom_angle_atom_site_label_2
_geom_angle_atom_site_label_3
_geom_angle
_geom_angle_site_symmetry_1
_geom_angle_site_symmetry_3
_geom_angle_publ_flag
O1 Fe1 O3 90.05(9) . . ?
O1 Fe1 N1 79.77(8) . . ?
O3 Fe1 N1 84.42(7) . . ?
O5 Fe1 O1 87.25(9) . . ?
O5 Fe1 O3 169.29(7) . . ?
O5 Fe1 O7 94.00(8) . . ?
O5 Fe1 N1 84.90(8) . . ?
O7 Fe1 O1 163.33(8) . . ?
O7 Fe1 O3 85.66(8) . . ?
O7 Fe1 N1 83.78(8) . . ?
O13 Fe1 O1 97.26(8) . . ?
O13 Fe1 O3 93.00(7) . . ?
O13 Fe1 O5 97.62(7) . . ?
O13 Fe1 O7 99.04(7) . . ?
O13 Fe1 N1 176.05(8) . . ?
O2 Fe2 O4 90.94(8) . . ?
O2 Fe2 N2 81.38(8) . 4_565 ?
O4 Fe2 N2 86.10(8) . 4_565 ?
O9 Fe2 O2 88.45(8) . . ?
O9 Fe2 O4 165.89(7) . . ?
O9 Fe2 O11 89.26(9) . . ?
O9 Fe2 N2 79.87(9) . 4_565 ?
O11 Fe2 O2 160.94(7) . . ?
O11 Fe2 O4 86.73(8) . . ?
O11 Fe2 N2 79.60(8) . 4_565 ?
O13 Fe2 O2 99.16(7) . . ?
O13 Fe2 O4 95.12(7) . . ?
O13 Fe2 O9 98.90(8) . . ?
O13 Fe2 O11 99.88(7) . . ?
O13 Fe2 N2 178.65(8) . 4_565 ?
O6 Mg1 O8 91.95(8) . . ?
O6 Mg1 O10 90.57(9) . . ?
O6 Mg1 O12 174.89(8) . . ?
O6 Mg1 O1W 86.41(9) . . ?
O10 Mg1 O8 174.51(8) . . ?
O10 Mg1 O12 90.04(8) . . ?
O10 Mg1 O1W 86.91(8) . . ?
O12 Mg1 O8 87.02(7) . . ?
O13 Mg1 O6 91.19(8) . . ?
O13 Mg1 O8 93.67(7) . . ?
O13 Mg1 O10 91.15(8) . . ?
O13 Mg1 O12 93.87(7) . . ?
O13 Mg1 O1W 176.90(8) . . ?
O1W Mg1 O8 88.38(8) . . ?
O1W Mg1 O12 88.55(8) . . ?
C1 O1 Fe1 132.62(17) . . ?
C1 O2 Fe2 130.00(17) . . ?
C6 O3 Fe1 131.19(17) . . ?
C6 O4 Fe2 128.89(16) . . ?
C11 O5 Fe1 127.81(16) . . ?
C11 O6 Mg1 135.32(17) . . ?
C16 O7 Fe1 133.77(16) . . ?
C16 O8 Mg1 130.85(16) . . ?
C21 O9 Fe2 127.27(17) . . ?
C21 O10 Mg1 136.15(18) . . ?
C26 O11 Fe2 133.27(16) . . ?
C26 O12 Mg1 131.24(16) . . ?
Fe1 O13 Mg1 118.64(8) . . ?
Fe2 O13 Fe1 122.36(9) . . ?
Fe2 O13 Mg1 119.00(9) . . ?
Mg1 O1W H1WA 123(2) . . ?
Mg1 O1W H1WB 118(3) . . ?
H1WA O1W H1WB 101(3) . . ?
C31 N1 Fe1 121.58(17) . . ?
C35 N1 Fe1 119.83(16) . . ?
C35 N1 C31 117.9(2) . . ?
Fe2 N2 H2A 103(2) 4_666 . ?
Fe2 N2 H2B 105(2) 4_666 . ?
H2A N2 H2B 106(3) . . ?
C32 N2 Fe2 122.66(16) . 4_666 ?
C32 N2 H2A 110(2) . . ?
C32 N2 H2B 109(2) . . ?
O1 C1 O2 125.4(2) . . ?
O1 C1 C2 116.3(2) . . ?
O2 C1 C2 118.3(2) . . ?
C1 C2 C4 110.4(3) . . ?
C1 C2 C5 101.6(3) . . ?
C1 C2 C4' 111.1(3) . . ?
C1 C2 C5' 104.1(3) . . ?
C3 C2 C1 113.3(4) . . ?
C3 C2 C4 114.2(6) . . ?
C3 C2 C5 111.3(5) . . ?
C4 C2 C5 105.0(6) . . ?
C3' C2 C1 113.7(4) . . ?
C3' C2 C4' 109.2(6) . . ?
C3' C2 C5' 112.5(5) . . ?
C4' C2 C5' 106.0(6) . . ?
C2 C3 H3A 109.5 . . ?
C2 C3 H3B 109.5 . . ?
C2 C3 H3C 109.5 . . ?
H3A C3 H3B 109.5 . . ?
H3A C3 H3C 109.5 . . ?
H3B C3 H3C 109.5 . . ?
C2 C4 H4A 109.5 . . ?
C2 C4 H4B 109.5 . . ?
C2 C4 H4C 109.5 . . ?
H4A C4 H4B 109.5 . . ?
H4A C4 H4C 109.5 . . ?
H4B C4 H4C 109.5 . . ?
C2 C5 H5A 109.5 . . ?
C2 C5 H5B 109.5 . . ?
C2 C5 H5C 109.5 . . ?
H5A C5 H5B 109.5 . . ?
H5A C5 H5C 109.5 . . ?
H5B C5 H5C 109.5 . . ?
C2 C3' H3'A 109.5 . . ?
C2 C3' H3'B 109.5 . . ?
C2 C3' H3'C 109.5 . . ?
H3'A C3' H3'B 109.5 . . ?
H3'A C3' H3'C 109.5 . . ?
H3'B C3' H3'C 109.5 . . ?
C2 C4' H4'A 109.5 . . ?
C2 C4' H4'B 109.5 . . ?
C2 C4' H4'C 109.5 . . ?
H4'A C4' H4'B 109.5 . . ?
H4'A C4' H4'C 109.5 . . ?
H4'B C4' H4'C 109.5 . . ?
C2 C5' H5'A 109.5 . . ?
C2 C5' H5'B 109.5 . . ?
C2 C5' H5'C 109.5 . . ?
H5'A C5' H5'B 109.5 . . ?
H5'A C5' H5'C 109.5 . . ?
H5'B C5' H5'C 109.5 . . ?
O3 C6 O4 125.9(2) . . ?
O3 C6 C7 117.1(4) . . ?
O3 C6 C7' 116.5(9) . . ?
O4 C6 C7 116.7(4) . . ?
O4 C6 C7' 116.6(9) . . ?
C6 C7 C8 111.0(6) . . ?
C6 C7 C9 106.8(4) . . ?
C6 C7 C10 111.0(6) . . ?
C8 C7 C9 106.2(6) . . ?
C8 C7 C10 113.2(7) . . ?
C10 C7 C9 108.2(7) . . ?
C7 C8 H8A 109.5 . . ?
C7 C8 H8B 109.5 . . ?
C7 C8 H8C 109.5 . . ?
H8A C8 H8B 109.5 . . ?
H8A C8 H8C 109.5 . . ?
H8B C8 H8C 109.5 . . ?
C7 C9 H9A 109.5 . . ?
C7 C9 H9B 109.5 . . ?
C7 C9 H9C 109.5 . . ?
H9A C9 H9B 109.5 . . ?
H9A C9 H9C 109.5 . . ?
H9B C9 H9C 109.5 . . ?
C7 C10 H10A 109.5 . . ?
C7 C10 H10B 109.5 . . ?
C7 C10 H10C 109.5 . . ?
H10A C10 H10B 109.5 . . ?
H10A C10 H10C 109.5 . . ?
H10B C10 H10C 109.5 . . ?
C8' C7' C6 112.3(16) . . ?
C8' C7' C9' 110.0(17) . . ?
C8' C7' C10' 110.6(19) . . ?
C9' C7' C6 106.6(14) . . ?
C10' C7' C6 110.4(14) . . ?
C10' C7' C9' 106.6(16) . . ?
C7' C8' H8'A 109.5 . . ?
C7' C8' H8'B 109.5 . . ?
C7' C8' H8'C 109.5 . . ?
H8'A C8' H8'B 109.5 . . ?
H8'A C8' H8'C 109.5 . . ?
H8'B C8' H8'C 109.5 . . ?
C7' C9' H9'A 109.5 . . ?
C7' C9' H9'B 109.5 . . ?
C7' C9' H9'C 109.5 . . ?
H9'A C9' H9'B 109.5 . . ?
H9'A C9' H9'C 109.5 . . ?
H9'B C9' H9'C 109.5 . . ?
C7' C10' H10D 109.5 . . ?
C7' C10' H10E 109.5 . . ?
C7' C10' H10F 109.5 . . ?
H10D C10' H10E 109.5 . . ?
H10D C10' H10F 109.5 . . ?
H10E C10' H10F 109.5 . . ?
O5 C11 C12 115.8(2) . . ?
O6 C11 O5 125.2(2) . . ?
O6 C11 C12 119.0(2) . . ?
C11 C12 C13 109.2(3) . . ?
C11 C12 C14 105.8(3) . . ?
C11 C12 C13' 108.9(3) . . ?
C11 C12 C14' 107.9(4) . . ?
C13 C12 C14 105.7(5) . . ?
C15 C12 C11 111.8(3) . . ?
C15 C12 C13 113.0(5) . . ?
C15 C12 C14 110.8(5) . . ?
C14' C12 C13' 103.7(6) . . ?
C15' C12 C11 110.9(4) . . ?
C15' C12 C13' 109.8(6) . . ?
C15' C12 C14' 115.3(6) . . ?
C12 C13 H13A 109.5 . . ?
C12 C13 H13B 109.5 . . ?
C12 C13 H13C 109.5 . . ?
H13A C13 H13B 109.5 . . ?
H13A C13 H13C 109.5 . . ?
H13B C13 H13C 109.5 . . ?
C12 C14 H14A 109.5 . . ?
C12 C14 H14B 109.5 . . ?
C12 C14 H14C 109.5 . . ?
H14A C14 H14B 109.5 . . ?
H14A C14 H14C 109.5 . . ?
H14B C14 H14C 109.5 . . ?
C12 C15 H15A 109.5 . . ?
C12 C15 H15B 109.5 . . ?
C12 C15 H15C 109.5 . . ?
H15A C15 H15B 109.5 . . ?
H15A C15 H15C 109.5 . . ?
H15B C15 H15C 109.5 . . ?
C12 C13' H13D 109.5 . . ?
C12 C13' H13E 109.5 . . ?
C12 C13' H13F 109.5 . . ?
H13D C13' H13E 109.5 . . ?
H13D C13' H13F 109.5 . . ?
H13E C13' H13F 109.5 . . ?
C12 C14' H14D 109.5 . . ?
C12 C14' H14E 109.5 . . ?
C12 C14' H14F 109.5 . . ?
H14D C14' H14E 109.5 . . ?
H14D C14' H14F 109.5 . . ?
H14E C14' H14F 109.5 . . ?
C12 C15' H15D 109.5 . . ?
C12 C15' H15E 109.5 . . ?
C12 C15' H15F 109.5 . . ?
H15D C15' H15E 109.5 . . ?
H15D C15' H15F 109.5 . . ?
H15E C15' H15F 109.5 . . ?
O7 C16 C17 115.7(2) . . ?
O8 C16 O7 125.1(2) . . ?
O8 C16 C17 119.2(2) . . ?
C16 C17 C18 104.7(3) . . ?
C16 C17 C19 110.4(3) . . ?
C16 C17 C18' 107.8(3) . . ?
C16 C17 C19' 113.1(3) . . ?
C18 C17 C19 106.6(4) . . ?
C20 C17 C16 110.0(3) . . ?
C20 C17 C18 112.4(4) . . ?
C20 C17 C19 112.4(4) . . ?
C18' C17 C19' 105.7(4) . . ?
C20' C17 C16 110.9(4) . . ?
C20' C17 C18' 110.0(5) . . ?
C20' C17 C19' 109.2(5) . . ?
C17 C18 H18A 109.5 . . ?
C17 C18 H18B 109.5 . . ?
C17 C18 H18C 109.5 . . ?
H18A C18 H18B 109.5 . . ?
H18A C18 H18C 109.5 . . ?
H18B C18 H18C 109.5 . . ?
C17 C19 H19A 109.5 . . ?
C17 C19 H19B 109.5 . . ?
C17 C19 H19C 109.5 . . ?
H19A C19 H19B 109.5 . . ?
H19A C19 H19C 109.5 . . ?
H19B C19 H19C 109.5 . . ?
C17 C20 H20A 109.5 . . ?
C17 C20 H20B 109.5 . . ?
C17 C20 H20C 109.5 . . ?
H20A C20 H20B 109.5 . . ?
H20A C20 H20C 109.5 . . ?
H20B C20 H20C 109.5 . . ?
C17 C18' H18D 109.5 . . ?
C17 C18' H18E 109.5 . . ?
C17 C18' H18F 109.5 . . ?
H18D C18' H18E 109.5 . . ?
H18D C18' H18F 109.5 . . ?
H18E C18' H18F 109.5 . . ?
C17 C19' H19D 109.5 . . ?
C17 C19' H19E 109.5 . . ?
C17 C19' H19F 109.5 . . ?
H19D C19' H19E 109.5 . . ?
H19D C19' H19F 109.5 . . ?
H19E C19' H19F 109.5 . . ?
C17 C20' H20D 109.5 . . ?
C17 C20' H20E 109.5 . . ?
C17 C20' H20F 109.5 . . ?
H20D C20' H20E 109.5 . . ?
H20D C20' H20F 109.5 . . ?
H20E C20' H20F 109.5 . . ?
O9 C21 C22 115.9(3) . . ?
O9 C21 C22' 110.5(6) . . ?
O10 C21 O9 125.6(2) . . ?
O10 C21 C22 118.0(3) . . ?
O10 C21 C22' 120.4(6) . . ?
C21 C22 C25 106.1(3) . . ?
C23 C22 C21 108.4(3) . . ?
C23 C22 C25 110.4(4) . . ?
C24 C22 C21 110.4(4) . . ?
C24 C22 C23 105.5(5) . . ?
C24 C22 C25 115.8(6) . . ?
C22 C23 H23A 109.5 . . ?
C22 C23 H23B 109.5 . . ?
C22 C23 H23C 109.5 . . ?
H23A C23 H23B 109.5 . . ?
H23A C23 H23C 109.5 . . ?
H23B C23 H23C 109.5 . . ?
C22 C24 H24A 109.5 . . ?
C22 C24 H24B 109.5 . . ?
C22 C24 H24C 109.5 . . ?
H24A C24 H24B 109.5 . . ?
H24A C24 H24C 109.5 . . ?
H24B C24 H24C 109.5 . . ?
C22 C25 H25A 109.5 . . ?
C22 C25 H25B 109.5 . . ?
C22 C25 H25C 109.5 . . ?
H25A C25 H25B 109.5 . . ?
H25A C25 H25C 109.5 . . ?
H25B C25 H25C 109.5 . . ?
C21 C22' C23' 96.8(11) . . ?
C24' C22' C21 111.2(13) . . ?
C24' C22' C23' 110.1(16) . . ?
C24' C22' C25' 100.3(18) . . ?
C25' C22' C21 107.5(11) . . ?
C25' C22' C23' 130.6(16) . . ?
C22' C23' H23D 109.5 . . ?
C22' C23' H23E 109.5 . . ?
C22' C23' H23F 109.5 . . ?
H23D C23' H23E 109.5 . . ?
H23D C23' H23F 109.5 . . ?
H23E C23' H23F 109.5 . . ?
C22' C24' H24D 109.5 . . ?
C22' C24' H24E 109.5 . . ?
C22' C24' H24F 109.5 . . ?
H24D C24' H24E 109.5 . . ?
H24D C24' H24F 109.5 . . ?
H24E C24' H24F 109.5 . . ?
C22' C25' H25D 109.5 . . ?
C22' C25' H25E 109.5 . . ?
C22' C25' H25F 109.5 . . ?
H25D C25' H25E 109.5 . . ?
H25D C25' H25F 109.5 . . ?
H25E C25' H25F 109.5 . . ?
O11 C26 C27 118.4(6) . . ?
O11 C26 C27' 112.7(6) . . ?
O12 C26 O11 125.0(2) . . ?
O12 C26 C27 115.6(6) . . ?
O12 C26 C27' 121.6(6) . . ?
C26 C27 C28 111.9(7) . . ?
C26 C27 C29 105.2(10) . . ?
C28 C27 C29 107.8(11) . . ?
C30 C27 C26 111.2(10) . . ?
C30 C27 C28 109.6(11) . . ?
C30 C27 C29 110.9(8) . . ?
C27 C28 H28A 109.5 . . ?
C27 C28 H28B 109.5 . . ?
C27 C28 H28C 109.5 . . ?
H28A C28 H28B 109.5 . . ?
H28A C28 H28C 109.5 . . ?
H28B C28 H28C 109.5 . . ?
C27 C29 H29A 109.5 . . ?
C27 C29 H29B 109.5 . . ?
C27 C29 H29C 109.5 . . ?
H29A C29 H29B 109.5 . . ?
H29A C29 H29C 109.5 . . ?
H29B C29 H29C 109.5 . . ?
C27 C30 H30A 109.5 . . ?
C27 C30 H30B 109.5 . . ?
C27 C30 H30C 109.5 . . ?
H30A C30 H30B 109.5 . . ?
H30A C30 H30C 109.5 . . ?
H30B C30 H30C 109.5 . . ?
C28' C27' C26 109.4(10) . . ?
C28' C27' C29' 108.6(10) . . ?
C29' C27' C26 103.5(8) . . ?
C30' C27' C26 113.4(10) . . ?
C30' C27' C28' 110.8(10) . . ?
C30' C27' C29' 110.8(11) . . ?
C27' C28' H28D 109.5 . . ?
C27' C28' H28E 109.5 . . ?
C27' C28' H28F 109.5 . . ?
H28D C28' H28E 109.5 . . ?
H28D C28' H28F 109.5 . . ?
H28E C28' H28F 109.5 . . ?
C27' C29' H29D 109.5 . . ?
C27' C29' H29E 109.5 . . ?
C27' C29' H29F 109.5 . . ?
H29D C29' H29E 109.5 . . ?
H29D C29' H29F 109.5 . . ?
H29E C29' H29F 109.5 . . ?
C27' C30' H30D 109.5 . . ?
C27' C30' H30E 109.5 . . ?
C27' C30' H30F 109.5 . . ?
H30D C30' H30E 109.5 . . ?
H30D C30' H30F 109.5 . . ?
H30E C30' H30F 109.5 . . ?
N1 C31 H31 118.4 . . ?
N1 C31 C32 123.2(2) . . ?
C32 C31 H31 118.4 . . ?
C31 C32 N2 122.0(2) . . ?
C33 C32 N2 119.8(2) . . ?
C33 C32 C31 118.2(2) . . ?
C32 C33 H33 120.5 . . ?
C34 C33 C32 118.9(2) . . ?
C34 C33 H33 120.5 . . ?
C33 C34 H34 120.1 . . ?
C33 C34 C35 119.8(2) . . ?
C35 C34 H34 120.1 . . ?
N1 C35 C34 121.9(2) . . ?
N1 C35 H35 119.0 . . ?
C34 C35 H35 119.0 . . ?
N1S C1S C2S 178.3(10) . . ?
C1S C2S H2SA 109.5 . . ?
C1S C2S H2SB 109.5 . . ?
C1S C2S H2SC 109.5 . . ?
H2SA C2S H2SB 109.5 . . ?
H2SA C2S H2SC 109.5 . . ?
H2SB C2S H2SC 109.5 . . ?
N1S' C1S' C2S' 176.4(17) . . ?
C1S' C2S' H2SD 109.5 . . ?
C1S' C2S' H2SE 109.5 . . ?
C1S' C2S' H2SF 109.5 . . ?
H2SD C2S' H2SE 109.5 . . ?
H2SD C2S' H2SF 109.5 . . ?
H2SE C2S' H2SF 109.5 . . ?
N2S C3S C4S 174(2) . . ?
C3S C4S H4SA 109.5 . . ?
C3S C4S H4SB 109.5 . . ?
C3S C4S H4SC 109.5 . . ?
H4SA C4S H4SB 109.5 . . ?
H4SA C4S H4SC 109.5 . . ?
H4SB C4S H4SC 109.5 . . ?
N2S' C3S' C4S' 171(4) . . ?
C3S' C4S' H4SD 109.5 . . ?
C3S' C4S' H4SE 109.5 . . ?
C3S' C4S' H4SF 109.5 . . ?
H4SD C4S' H4SE 109.5 . . ?
H4SD C4S' H4SF 109.5 . . ?
H4SE C4S' H4SF 109.5 . . ?

loop_
_geom_bond_atom_site_label_1
_geom_bond_atom_site_label_2
_geom_bond_distance
_geom_bond_site_symmetry_2
_geom_bond_publ_flag
Fe1 O1 2.0311(19) . ?
Fe1 O3 2.0617(19) . ?
Fe1 O5 1.9992(19) . ?
Fe1 O7 2.0150(18) . ?
Fe1 O13 1.8391(17) . ?
Fe1 N1 2.230(2) . ?
Fe2 O2 2.0313(18) . ?
Fe2 O4 2.0411(18) . ?
Fe2 O9 2.014(2) . ?
Fe2 O11 2.0288(18) . ?
Fe2 O13 1.8266(17) . ?
Fe2 N2 2.304(2) 4_565 ?
Mg1 O6 2.044(2) . ?
Mg1 O8 2.1241(19) . ?
Mg1 O10 2.055(2) . ?
Mg1 O12 2.1163(19) . ?
Mg1 O13 2.0160(18) . ?
Mg1 O1W 2.069(2) . ?
O1 C1 1.251(3) . ?
O2 C1 1.256(3) . ?
O3 C6 1.252(3) . ?
O4 C6 1.260(3) . ?
O5 C11 1.277(3) . ?
O6 C11 1.238(3) . ?
O7 C16 1.262(3) . ?
O8 C16 1.257(3) . ?
O9 C21 1.271(3) . ?
O10 C21 1.234(3) . ?
O11 C26 1.258(3) . ?
O12 C26 1.253(3) . ?
O1W H1WA 0.86(4) . ?
O1W H1WB 0.70(4) . ?
N1 C31 1.345(3) . ?
N1 C35 1.339(3) . ?
N2 H2A 0.85(4) . ?
N2 H2B 0.86(4) . ?
N2 C32 1.429(3) . ?
C1 C2 1.529(4) . ?
C2 C3 1.440(9) . ?
C2 C4 1.544(8) . ?
C2 C5 1.600(9) . ?
C2 C3' 1.434(8) . ?
C2 C4' 1.562(9) . ?
C2 C5' 1.581(8) . ?
C3 H3A 0.9800 . ?
C3 H3B 0.9800 . ?
C3 H3C 0.9800 . ?
C4 H4A 0.9800 . ?
C4 H4B 0.9800 . ?
C4 H4C 0.9800 . ?
C5 H5A 0.9800 . ?
C5 H5B 0.9800 . ?
C5 H5C 0.9800 . ?
C3' H3'A 0.9800 . ?
C3' H3'B 0.9800 . ?
C3' H3'C 0.9800 . ?
C4' H4'A 0.9800 . ?
C4' H4'B 0.9800 . ?
C4' H4'C 0.9800 . ?
C5' H5'A 0.9800 . ?
C5' H5'B 0.9800 . ?
C5' H5'C 0.9800 . ?
C6 C7 1.513(9) . ?
C6 C7' 1.62(2) . ?
C7 C8 1.513(9) . ?
C7 C9 1.577(8) . ?
C7 C10 1.539(11) . ?
C8 H8A 0.9800 . ?
C8 H8B 0.9800 . ?
C8 H8C 0.9800 . ?
C9 H9A 0.9800 . ?
C9 H9B 0.9800 . ?
C9 H9C 0.9800 . ?
C10 H10A 0.9800 . ?
C10 H10B 0.9800 . ?
C10 H10C 0.9800 . ?
C7' C8' 1.38(3) . ?
C7' C9' 1.56(2) . ?
C7' C10' 1.49(3) . ?
C8' H8'A 0.9800 . ?
C8' H8'B 0.9800 . ?
C8' H8'C 0.9800 . ?
C9' H9'A 0.9800 . ?
C9' H9'B 0.9800 . ?
C9' H9'C 0.9800 . ?
C10' H10D 0.9800 . ?
C10' H10E 0.9800 . ?
C10' H10F 0.9800 . ?
C11 C12 1.534(4) . ?
C12 C13 1.569(7) . ?
C12 C14 1.575(8) . ?
C12 C15 1.416(6) . ?
C12 C13' 1.643(9) . ?
C12 C14' 1.558(9) . ?
C12 C15' 1.422(8) . ?
C13 H13A 0.9800 . ?
C13 H13B 0.9800 . ?
C13 H13C 0.9800 . ?
C14 H14A 0.9800 . ?
C14 H14B 0.9800 . ?
C14 H14C 0.9800 . ?
C15 H15A 0.9800 . ?
C15 H15B 0.9800 . ?
C15 H15C 0.9800 . ?
C13' H13D 0.9800 . ?
C13' H13E 0.9800 . ?
C13' H13F 0.9800 . ?
C14' H14D 0.9800 . ?
C14' H14E 0.9800 . ?
C14' H14F 0.9800 . ?
C15' H15D 0.9800 . ?
C15' H15E 0.9800 . ?
C15' H15F 0.9800 . ?
C16 C17 1.540(3) . ?
C17 C18 1.551(7) . ?
C17 C19 1.553(6) . ?
C17 C20 1.453(7) . ?
C17 C18' 1.544(8) . ?
C17 C19' 1.601(7) . ?
C17 C20' 1.464(9) . ?
C18 H18A 0.9800 . ?
C18 H18B 0.9800 . ?
C18 H18C 0.9800 . ?
C19 H19A 0.9800 . ?
C19 H19B 0.9800 . ?
C19 H19C 0.9800 . ?
C20 H20A 0.9800 . ?
C20 H20B 0.9800 . ?
C20 H20C 0.9800 . ?
C18' H18D 0.9800 . ?
C18' H18E 0.9800 . ?
C18' H18F 0.9800 . ?
C19' H19D 0.9800 . ?
C19' H19E 0.9800 . ?
C19' H19F 0.9800 . ?
C20' H20D 0.9800 . ?
C20' H20E 0.9800 . ?
C20' H20F 0.9800 . ?
C21 C22 1.535(5) . ?
C21 C22' 1.611(14) . ?
C22 C23 1.525(6) . ?
C22 C24 1.524(7) . ?
C22 C25 1.536(7) . ?
C23 H23A 0.9800 . ?
C23 H23B 0.9800 . ?
C23 H23C 0.9800 . ?
C24 H24A 0.9800 . ?
C24 H24B 0.9800 . ?
C24 H24C 0.9800 . ?
C25 H25A 0.9800 . ?
C25 H25B 0.9800 . ?
C25 H25C 0.9800 . ?
C22' C23' 1.636(16) . ?
C22' C24' 1.48(3) . ?
C22' C25' 1.57(2) . ?
C23' H23D 0.9800 . ?
C23' H23E 0.9800 . ?
C23' H23F 0.9800 . ?
C24' H24D 0.9800 . ?
C24' H24E 0.9800 . ?
C24' H24F 0.9800 . ?
C25' H25D 0.9800 . ?
C25' H25E 0.9800 . ?
C25' H25F 0.9800 . ?
C26 C27 1.513(15) . ?
C26 C27' 1.593(14) . ?
C27 C28 1.542(14) . ?
C27 C29 1.597(18) . ?
C27 C30 1.509(16) . ?
C28 H28A 0.9800 . ?
C28 H28B 0.9800 . ?
C28 H28C 0.9800 . ?
C29 H29A 0.9800 . ?
C29 H29B 0.9800 . ?
C29 H29C 0.9800 . ?
C30 H30A 0.9800 . ?
C30 H30B 0.9800 . ?
C30 H30C 0.9800 . ?
C27' C28' 1.532(12) . ?
C27' C29' 1.550(18) . ?
C27' C30' 1.439(19) . ?
C28' H28D 0.9800 . ?
C28' H28E 0.9800 . ?
C28' H28F 0.9800 . ?
C29' H29D 0.9800 . ?
C29' H29E 0.9800 . ?
C29' H29F 0.9800 . ?
C30' H30D 0.9800 . ?
C30' H30E 0.9800 . ?
C30' H30F 0.9800 . ?
C31 H31 0.9500 . ?
C31 C32 1.383(3) . ?
C32 C33 1.378(4) . ?
C33 H33 0.9500 . ?
C33 C34 1.378(4) . ?
C34 H34 0.9500 . ?
C34 C35 1.379(4) . ?
C35 H35 0.9500 . ?
N1S C1S 1.095(8) . ?
C1S C2S 1.451(9) . ?
C2S H2SA 0.9800 . ?
C2S H2SB 0.9800 . ?
C2S H2SC 0.9800 . ?
N1S' C1S' 1.155(14) . ?
C1S' C2S' 1.489(15) . ?
C2S' H2SD 0.9800 . ?
C2S' H2SE 0.9800 . ?
C2S' H2SF 0.9800 . ?
N2S C3S 1.13(2) . ?
C3S C4S 1.37(3) . ?
C4S H4SA 0.9800 . ?
C4S H4SB 0.9800 . ?
C4S H4SC 0.9800 . ?
N2S' C3S' 1.07(4) . ?
C3S' C4S' 1.42(4) . ?
C4S' H4SD 0.9800 . ?
C4S' H4SE 0.9800 . ?
C4S' H4SF 0.9800 . ?

loop_
_geom_hbond_atom_site_label_D
_geom_hbond_atom_site_label_H
_geom_hbond_atom_site_label_A
_geom_hbond_distance_DH
_geom_hbond_distance_HA
_geom_hbond_distance_DA
_geom_hbond_angle_DHA
_geom_hbond_site_symmetry_A
_geom_hbond_publ_flag
O1W H1WA O8 0.87(4) 1.94(4) 2.752(3) 154(4) 3_666 yes
O1W H1WB O12 0.70(4) 2.12(4) 2.766(3) 153(4) 3_666 yes
N2 H2A O9 0.85(4) 2.43(4) 2.781(3) 106(3) 4_666 yes
N2 H2B N1S 0.86(4) 2.26(4) 3.033(7) 149(4) . yes
N2 H2B N1S' 0.86(4) 2.42(4) 3.200(12) 151(3) . yes

loop_
_geom_torsion_atom_site_label_1
_geom_torsion_atom_site_label_2
_geom_torsion_atom_site_label_3
_geom_torsion_atom_site_label_4
_geom_torsion
_geom_torsion_site_symmetry_1
_geom_torsion_site_symmetry_2
_geom_torsion_site_symmetry_3
_geom_torsion_site_symmetry_4
_geom_torsion_publ_flag
Fe1 O1 C1 O2 2.4(4) . . . . ?
Fe1 O1 C1 C2 -178.3(2) . . . . ?
Fe1 O3 C6 O4 -16.0(4) . . . . ?
Fe1 O3 C6 C7 171.0(3) . . . . ?
Fe1 O3 C6 C7' 151.7(7) . . . . ?
Fe1 O5 C11 O6 -13.8(4) . . . . ?
Fe1 O5 C11 C12 167.04(18) . . . . ?
Fe1 O7 C16 O8 9.6(4) . . . . ?
Fe1 O7 C16 C17 -169.29(18) . . . . ?
Fe1 N1 C31 C32 169.52(19) . . . . ?
Fe1 N1 C35 C34 -168.4(2) . . . . ?
Fe2 O2 C1 O1 -2.9(4) . . . . ?
Fe2 O2 C1 C2 177.84(19) . . . . ?
Fe2 O4 C6 O3 15.3(4) . . . . ?
Fe2 O4 C6 C7 -171.7(3) . . . . ?
Fe2 O4 C6 C7' -152.5(7) . . . . ?
Fe2 O9 C21 O10 12.9(4) . . . . ?
Fe2 O9 C21 C22 -158.4(2) . . . . ?
Fe2 O9 C21 C22' 171.6(6) . . . . ?
Fe2 O11 C26 O12 -8.0(4) . . . . ?
Fe2 O11 C26 C27 160.6(4) . . . . ?
Fe2 O11 C26 C27' -179.2(5) . . . . ?
Fe2 N2 C32 C31 -116.0(2) 4_666 . . . ?
Fe2 N2 C32 C33 63.2(3) 4_666 . . . ?
Mg1 O6 C11 O5 25.0(4) . . . . ?
Mg1 O6 C11 C12 -155.9(2) . . . . ?
Mg1 O8 C16 O7 0.6(4) . . . . ?
Mg1 O8 C16 C17 179.51(17) . . . . ?
Mg1 O10 C21 O9 -20.9(5) . . . . ?
Mg1 O10 C21 C22 150.2(3) . . . . ?
Mg1 O10 C21 C22' -177.7(7) . . . . ?
Mg1 O12 C26 O11 -4.9(4) . . . . ?
Mg1 O12 C26 C27 -173.8(5) . . . . ?
Mg1 O12 C26 C27' 165.6(5) . . . . ?
O1 Fe1 O13 Fe2 -39.49(12) . . . . ?
O1 Fe1 O13 Mg1 140.37(10) . . . . ?
O1 C1 C2 C3 153.9(5) . . . . ?
O1 C1 C2 C4 24.3(6) . . . . ?
O1 C1 C2 C5 -86.7(4) . . . . ?
O1 C1 C2 C3' -47.2(6) . . . . ?
O1 C1 C2 C4' -170.8(6) . . . . ?
O1 C1 C2 C5' 75.5(5) . . . . ?
O2 Fe2 O13 Fe1 39.79(11) . . . . ?
O2 Fe2 O13 Mg1 -140.07(10) . . . . ?
O2 C1 C2 C3 -26.8(6) . . . . ?
O2 C1 C2 C4 -156.4(5) . . . . ?
O2 C1 C2 C5 92.7(4) . . . . ?
O2 C1 C2 C3' 132.1(5) . . . . ?
O2 C1 C2 C4' 8.5(6) . . . . ?
O2 C1 C2 C5' -105.1(4) . . . . ?
O3 Fe1 O13 Fe2 50.95(11) . . . . ?
O3 Fe1 O13 Mg1 -129.19(10) . . . . ?
O3 C6 C7 C8 -155.1(5) . . . . ?
O3 C6 C7 C9 89.5(5) . . . . ?
O3 C6 C7 C10 -28.2(7) . . . . ?
O3 C6 C7' C8' 25.8(18) . . . . ?
O3 C6 C7' C9' -94.8(13) . . . . ?
O3 C6 C7' C10' 149.7(13) . . . . ?
O4 Fe2 O13 Fe1 -51.99(11) . . . . ?
O4 Fe2 O13 Mg1 128.15(10) . . . . ?
O4 C6 C7 C8 31.2(6) . . . . ?
O4 C6 C7 C9 -84.1(5) . . . . ?
O4 C6 C7 C10 158.2(6) . . . . ?
O4 C6 C7' C8' -165.3(13) . . . . ?
O4 C6 C7' C9' 74.1(14) . . . . ?
O4 C6 C7' C10' -41.4(17) . . . . ?
O5 Fe1 O13 Fe2 -127.67(11) . . . . ?
O5 Fe1 O13 Mg1 52.19(11) . . . . ?
O5 C11 C12 C13 -175.2(4) . . . . ?
O5 C11 C12 C14 71.4(5) . . . . ?
O5 C11 C12 C15 -49.3(5) . . . . ?
O5 C11 C12 C13' -14.5(6) . . . . ?
O5 C11 C12 C14' -126.5(5) . . . . ?
O5 C11 C12 C15' 106.4(5) . . . . ?
O6 C11 C12 C13 5.6(5) . . . . ?
O6 C11 C12 C14 -107.8(4) . . . . ?
O6 C11 C12 C15 131.5(5) . . . . ?
O6 C11 C12 C13' 166.3(5) . . . . ?
O6 C11 C12 C14' 54.3(5) . . . . ?
O6 C11 C12 C15' -72.7(6) . . . . ?
O7 Fe1 O13 Fe2 137.02(10) . . . . ?
O7 Fe1 O13 Mg1 -43.12(10) . . . . ?
O7 C16 C17 C18 113.0(3) . . . . ?
O7 C16 C17 C19 -1.4(4) . . . . ?
O7 C16 C17 C20 -126.0(4) . . . . ?
O7 C16 C17 C18' -57.5(4) . . . . ?
O7 C16 C17 C19' -173.9(4) . . . . ?
O7 C16 C17 C20' 63.0(5) . . . . ?
O8 C16 C17 C18 -65.9(4) . . . . ?
O8 C16 C17 C19 179.7(4) . . . . ?
O8 C16 C17 C20 55.1(5) . . . . ?
O8 C16 C17 C18' 123.5(4) . . . . ?
O8 C16 C17 C19' 7.1(5) . . . . ?
O8 C16 C17 C20' -116.0(5) . . . . ?
O9 Fe2 O13 Fe1 129.64(11) . . . . ?
O9 Fe2 O13 Mg1 -50.21(11) . . . . ?
O9 C21 C22 C23 -59.2(4) . . . . ?
O9 C21 C22 C24 -174.4(5) . . . . ?
O9 C21 C22 C25 59.4(5) . . . . ?
O9 C21 C22' C23' 144.2(9) . . . . ?
O9 C21 C22' C24' 29.5(17) . . . . ?
O9 C21 C22' C25' -79.4(14) . . . . ?
O10 C21 C22 C23 128.8(3) . . . . ?
O10 C21 C22 C24 13.7(6) . . . . ?
O10 C21 C22 C25 -112.6(4) . . . . ?
O10 C21 C22' C23' -55.8(12) . . . . ?
O10 C21 C22' C24' -170.5(14) . . . . ?
O10 C21 C22' C25' 80.6(14) . . . . ?
O11 Fe2 O13 Fe1 -139.56(11) . . . . ?
O11 Fe2 O13 Mg1 40.59(11) . . . . ?
O11 C26 C27 C28 -108.8(9) . . . . ?
O11 C26 C27 C29 134.3(7) . . . . ?
O11 C26 C27 C30 14.2(10) . . . . ?
O11 C26 C27' C28' 52.8(11) . . . . ?
O11 C26 C27' C29' -62.8(8) . . . . ?
O11 C26 C27' C30' 177.1(8) . . . . ?
O12 C26 C27 C28 60.9(11) . . . . ?
O12 C26 C27 C29 -55.9(8) . . . . ?
O12 C26 C27 C30 -176.1(6) . . . . ?
O12 C26 C27' C28' -118.7(8) . . . . ?
O12 C26 C27' C29' 125.7(8) . . . . ?
O12 C26 C27' C30' 5.5(12) . . . . ?
N1 C31 C32 N2 178.4(2) . . . . ?
N1 C31 C32 C33 -0.8(4) . . . . ?
N2 C32 C33 C34 -177.7(2) . . . . ?
C31 N1 C35 C34 2.5(4) . . . . ?
C31 C32 C33 C34 1.5(4) . . . . ?
C32 C33 C34 C35 -0.3(4) . . . . ?
C33 C34 C35 N1 -1.8(4) . . . . ?
C35 N1 C31 C32 -1.2(4) . . . . ?
